data_1509910
loop_
_publ_author_name
'Jansen, M.'
'Bortz, M.'

_publ_section_title
;
 Ag3BiO3 und Ag5BiO4, die ersten Silberoxobismutate(III)
;
_journal_name_full 'Zeitschrift fuer Anorganische und Allgemeine Chemie'
_journal_page_first 1446
_journal_page_last 1454
_journal_paper_doi 10.1002/zaac.19936190821
_journal_volume 619
_journal_year 1993
_chemical_formula_sum 'Ag5 Bi O4'
_chemical_name_systematic 'Ag5 (Bi O4)'
_space_group_IT_number 14
_symmetry_space_group_name_Hall '-P 2yn'
_symmetry_space_group_name_H-M 'P 1 21/n 1'
_cell_angle_alpha 90
_cell_angle_beta 91.49
_cell_angle_gamma 90
_cell_formula_units_Z 4
_cell_length_a 5.855
_cell_length_b 8.984
_cell_length_c 12.457
_cell_volume 655.033
_citation_journal_id_ASTM ZAACAB
_cod_data_source_file silver3-x_196.cif
_cod_data_source_block Ag5Bi1O4
_cod_original_cell_volume 655.0331
_cod_original_sg_symbol_Hall '-P 2ybc (x-z,y,z)'
_cod_original_formula_sum 'Ag5 Bi1 O4'
_cod_database_code 1509910

loop_
_symmetry_equiv_pos_as_xyz
x,y,z
-x+1/2,y+1/2,-z+1/2
-x,-y,-z
x-1/2,-y-1/2,z-1/2

loop_
_atom_site_label
_atom_site_type_symbol
_atom_site_fract_x
_atom_site_fract_y
_atom_site_fract_z
_atom_site_occupancy
_atom_site_U_iso_or_equiv
Ag2 Ag+1 0 0.5 0.5 1 0.0
Ag5 Ag+1 0 0.5 0 1 0.0
Ag6 Ag+1 0.02332 0.13929 0.63938 1 0.0
Ag4 Ag+1 0.25167 0.22998 0.37694 1 0.0
O1 O-2 0.17112 0.36201 0.61958 1 0.0
Bi1 Bi+3 0.03493 0.1218 0.12338 1 0.0
O3 O-2 0.5009 0.40898 0.80726 1 0.0
O4 O-2 0.5906 0.14368 0.62976 1 0.0
O2 O-2 0.5123 0.3628 0.43921 1 0.0
Ag3 Ag+1 0.03412 0.50633 0.74424 1 0.0
Ag1 Ag+1 0.75991 0.23011 0.37625 1 0.0
